data_7035854
loop_
_publ_author_name
'Shen, Yu'
'Yang, Xu-Feng'
'Zhu, Hai-Bin'
'Zhao, Yue'
'Li, Wei-Si'

_publ_section_title
;
 A unique 3D metal-organic framework based on a 12-connected pentanuclear
 Cd(ii) cluster exhibiting proton conduction.
;
_journal_issue 33
_journal_name_full 'Dalton transactions (Cambridge, England : 2003)'
_journal_page_first 14741
_journal_page_last 14746
_journal_paper_doi 10.1039/c5dt02544c
_journal_volume 44
_journal_year 2015
_chemical_formula_sum 'C116 H156 Cd5 N12 O40'
_chemical_formula_weight 2920.5912
_chemical_name_systematic
; 
 ? 
;
_space_group_IT_number 14
_symmetry_cell_setting monoclinic
_symmetry_space_group_name_Hall '-P 2ybc'
_symmetry_space_group_name_H-M 'P 1 21/c 1'
_atom_sites_solution_hydrogens geom
_atom_sites_solution_primary direct
_atom_sites_solution_secondary difmap
_audit_creation_method SHELXL-97
_audit_update_record
;
2015-05-10 deposited with the CCDC.
2015-07-17 downloaded from the CCDC.
;
_cell_angle_alpha 90.00
_cell_angle_beta 107.6320(10)
_cell_angle_gamma 90.00
_cell_formula_units_Z 2
_cell_length_a 14.4144(10)
_cell_length_b 23.3964(17)
_cell_length_c 15.5641(11)
_cell_measurement_reflns_used 9972
_cell_measurement_temperature 296(2)
_cell_measurement_theta_max 27.39
_cell_measurement_theta_min 2.22
_cell_volume 5002.3(6)
_computing_structure_refinement 'SHELXL-97 (Sheldrick, 1997)'
_computing_structure_solution 'SHELXS-97 (Sheldrick, 1990)'
_diffrn_ambient_temperature 296(2)
_diffrn_measured_fraction_theta_full 0.995
_diffrn_measured_fraction_theta_max 0.995
_diffrn_radiation_monochromator graphite
_diffrn_radiation_source 'fine-focus sealed tube'
_diffrn_radiation_type MoK\a
_diffrn_radiation_wavelength 0.71073
_diffrn_reflns_av_R_equivalents 0.0861
_diffrn_reflns_av_sigmaI/netI 0.0804
_diffrn_reflns_limit_h_max 17
_diffrn_reflns_limit_h_min -16
_diffrn_reflns_limit_k_max 20
_diffrn_reflns_limit_k_min -27
_diffrn_reflns_limit_l_max 18
_diffrn_reflns_limit_l_min -18
_diffrn_reflns_number 34344
_diffrn_reflns_theta_full 25.01
_diffrn_reflns_theta_max 25.01
_diffrn_reflns_theta_min 1.48
_exptl_absorpt_coefficient_mu 1.112
_exptl_absorpt_correction_T_max 0.8165
_exptl_absorpt_correction_T_min 0.7533
_exptl_absorpt_correction_type multi-scan
_exptl_absorpt_process_details sadabs
_exptl_crystal_colour yellow
_exptl_crystal_density_diffrn 1.939
_exptl_crystal_density_method 'not measured'
_exptl_crystal_description block
_exptl_crystal_F_000 2600
_exptl_crystal_size_max 0.27
_exptl_crystal_size_mid 0.25
_exptl_crystal_size_min 0.19
_platon_squeeze_details
;
In order to subtract the contribution from the disordered solvent molecules,
the SQUEEZE command was applied.
SQUEEZE removed eight disordered DMAc and sixteen H2O per formula unit. This valueis calculated based upon volume/count_electrons analysis.
See ref. Bi, Y. F.; Wang, X. T.; Liao, W. P.; Wang, X. F.; Wang, X. W.;
Zhang, H. J.; Gao, S. J. Am. Chem. Soc. 2009, 131, 11650.

CHEMW03_ALERT_2_A ALERT: The ratio of given/expected molecular weight as
            calculated from the _atom_site* data lies outside
            the range 0.90 <> 1.10
           From the CIF: _cell_formula_units_Z                    2
           From the CIF: _chemical_formula_weight          2920.59
           TEST: Calculate formula weight from _atom_site_*
           atom     mass    num     sum
           C        12.01   84.00 1008.92
           H         1.01   48.00   48.38
           N        14.01    4.00   56.03
           O        16.00   26.00  415.97
           Cd      112.41    5.00  562.05
           Calculated formula weight             2091.36
RESPONSE: This is caused by the given molecular weight being increased
from the atom count to account for disordered DMAc and H2O omitted by SQUEEZE and the hydrogen atoms of water.
;
_refine_diff_density_max 2.536
_refine_diff_density_min -3.358
_refine_diff_density_rms 0.251
_refine_ls_extinction_method none
_refine_ls_goodness_of_fit_ref 1.188
_refine_ls_hydrogen_treatment mixed
_refine_ls_matrix_type full
_refine_ls_number_parameters 538
_refine_ls_number_reflns 8780
_refine_ls_number_restraints 0
_refine_ls_restrained_S_all 1.188
_refine_ls_R_factor_all 0.0824
_refine_ls_R_factor_gt 0.0764
_refine_ls_shift/su_max 0.001
_refine_ls_shift/su_mean 0.000
_refine_ls_structure_factor_coef Fsqd
_refine_ls_weighting_details 'calc w=1/[\s^2^(Fo^2^)+(0.0000P)^2^+85.0000P] where P=(Fo^2^+2Fc^2^)/3'
_refine_ls_weighting_scheme calc
_refine_ls_wR_factor_gt 0.1922
_refine_ls_wR_factor_ref 0.1947
_reflns_number_gt 7441
_reflns_number_total 8780
_reflns_threshold_expression >2sigma(I)
_cod_data_source_file c5dt02544c2.cif
_cod_data_source_block 1
_cod_depositor_comments
;
The following automatic conversions were performed:

'_symmetry_cell_setting' value 'Monoclinic' changed to 'monoclinic'
according to
/usr/data/users/saulius/crontab/automatic-downloads/rss-feeds/RSC/lib/dictionaries/cif_core.dic
dictionary named 'cif_core.dic' version 2.4.2 from 2011-04-26.

Automatic conversion script
Id: cif_fix_values 3271 2015-04-21 07:52:19Z andrius 

 Adding full bibliography for 7035854.cif.
;
_cod_original_sg_symbol_H-M P2(1)/c
_cod_database_code 7035854

loop_
_symmetry_equiv_pos_as_xyz
'x, y, z'
'-x, y+1/2, -z+1/2'
'-x, -y, -z'
'x, -y-1/2, z-1/2'

loop_
_atom_site_label
_atom_site_type_symbol
_atom_site_fract_x
_atom_site_fract_y
_atom_site_fract_z
_atom_site_U_iso_or_equiv
_atom_site_adp_type
_atom_site_occupancy
_atom_site_symmetry_multiplicity
_atom_site_calc_flag
_atom_site_refinement_flags
Cd2 Cd 0.24684(4) 0.44474(2) 0.58252(4) 0.01687(17) Uani 1 1 d .
Cd1 Cd 0.0000 0.5000 0.5000 0.0146(2) Uani 1 2 d S
Cd3 Cd 0.27371(5) 0.30844(3) 0.69252(4) 0.02114(18) Uani 1 1 d .
O4 O 0.4129(4) 0.4356(3) 0.6001(5) 0.0270(14) Uani 1 1 d .
O3 O 0.3375(4) 0.3523(3) 0.5912(4) 0.0242(14) Uani 1 1 d .
C8 C 0.4161(6) 0.3822(4) 0.6047(6) 0.0223(19) Uani 1 1 d .
C9 C 0.5103(6) 0.3524(4) 0.6252(7) 0.025(2) Uani 1 1 d .
C12 C 0.6892(7) 0.2970(4) 0.6726(8) 0.030(2) Uani 1 1 d .
C13 C 0.6040(7) 0.2663(4) 0.6361(7) 0.029(2) Uani 1 1 d .
H47 H 0.6066 0.2273 0.6256 0.035 Uiso 1 1 calc R
C14 C 0.5151(7) 0.2939(4) 0.6152(7) 0.029(2) Uani 1 1 d .
H50 H 0.4579 0.2729 0.5941 0.035 Uiso 1 1 calc R
C10 C 0.5971(7) 0.3834(4) 0.6571(8) 0.032(2) Uani 1 1 d .
H71 H 0.5952 0.4230 0.6620 0.038 Uiso 1 1 calc R
C11 C 0.6855(7) 0.3554(4) 0.6814(8) 0.034(2) Uani 1 1 d .
H78 H 0.7428 0.3761 0.7038 0.041 Uiso 1 1 calc R
O1 O 0.1600(4) 0.3810(3) 0.6323(5) 0.0255(14) Uani 1 1 d .
N1 N 0.7823(6) 0.2688(3) 0.6984(7) 0.035(2) Uani 1 1 d .
C20 C 0.7345(7) 0.2016(4) 0.7967(7) 0.032(2) Uani 1 1 d .
H102 H 0.6932 0.2290 0.8085 0.039 Uiso 1 1 calc R
C19 C 0.7940(6) 0.2155(4) 0.7415(7) 0.026(2) Uani 1 1 d .
O2 O 0.0451(5) 0.4072(2) 0.5093(4) 0.0254(14) Uani 1 1 d .
O8 O 0.1868(5) 0.2230(3) 0.7099(5) 0.0339(16) Uani 1 1 d .
O7 O 0.1666(5) 0.2585(3) 0.5761(5) 0.0345(16) Uani 1 1 d .
C2 C -0.0006(6) 0.3479(3) 0.6126(6) 0.0202(18) Uani 1 1 d .
C1 C 0.0702(6) 0.3806(3) 0.5806(7) 0.023(2) Uani 1 1 d .
C23 C 0.0630(7) 0.1810(4) 0.5891(6) 0.026(2) Uani 1 1 d .
C3 C 0.0207(6) 0.3278(4) 0.7006(7) 0.0221(19) Uani 1 1 d .
H204 H 0.0831 0.3323 0.7404 0.027 Uiso 1 1 calc R
C21 C 0.7383(7) 0.1481(4) 0.8322(7) 0.028(2) Uani 1 1 d .
H202 H 0.6952 0.1382 0.8638 0.034 Uiso 1 1 calc R
C22 C 0.1441(7) 0.2229(4) 0.6287(7) 0.028(2) Uani 1 1 d .
N2 N -0.1464(6) 0.0558(3) 0.4648(5) 0.0294(19) Uani 1 1 d .
C40 C -0.1828(7) 0.0175(4) 0.5193(6) 0.025(2) Uani 1 1 d .
C30 C -0.1597(6) 0.0066(3) 0.2001(6) 0.0201(18) Uani 1 1 d .
C32 C -0.2321(7) 0.0108(4) 0.3215(6) 0.0240(19) Uani 1 1 d .
H310 H -0.2840 0.0029 0.3434 0.029 Uiso 1 1 calc R
C4 C -0.0504(7) 0.3009(4) 0.7293(7) 0.026(2) Uani 1 1 d .
H309 H -0.0360 0.2877 0.7882 0.031 Uiso 1 1 calc R
C35 C -0.0813(7) 0.0371(4) 0.2537(6) 0.0214(18) Uani 1 1 d .
H308 H -0.0312 0.0473 0.2307 0.026 Uiso 1 1 calc R
C28 C 0.0569(7) 0.1309(4) 0.6329(7) 0.027(2) Uani 1 1 d .
H307 H 0.1003 0.1241 0.6898 0.032 Uiso 1 1 calc R
C27 C -0.0137(7) 0.0898(4) 0.5933(6) 0.024(2) Uani 1 1 d .
H306 H -0.0165 0.0559 0.6235 0.029 Uiso 1 1 calc R
C39 C -0.2262(7) 0.0398(4) 0.5799(6) 0.029(2) Uani 1 1 d .
H305 H -0.2327 0.0791 0.5846 0.035 Uiso 1 1 calc R
C18 C 0.8620(6) 0.1763(4) 0.7317(7) 0.024(2) Uani 1 1 d .
H304 H 0.9024 0.1852 0.6970 0.029 Uiso 1 1 calc R
C41 C -0.1730(7) -0.0410(4) 0.5111(7) 0.030(2) Uani 1 1 d .
H303 H -0.1437 -0.0557 0.4702 0.036 Uiso 1 1 calc R
C33 C -0.1505(7) 0.0403(4) 0.3749(6) 0.0228(19) Uani 1 1 d .
C26 C -0.0790(7) 0.0996(4) 0.5097(7) 0.028(2) Uani 1 1 d .
C34 C -0.0758(7) 0.0528(4) 0.3402(6) 0.025(2) Uani 1 1 d .
H300 H -0.0210 0.0721 0.3756 0.030 Uiso 1 1 calc R
C17 C 0.8696(6) 0.1234(4) 0.7744(6) 0.0224(19) Uani 1 1 d .
H510 H 0.9180 0.0980 0.7711 0.027 Uiso 1 1 calc R
C6 C -0.1633(7) 0.3127(4) 0.5799(7) 0.031(2) Uani 1 1 d .
H408 H -0.2246 0.3067 0.5389 0.037 Uiso 1 1 calc R
C37 C -0.2521(7) -0.0551(5) 0.6281(6) 0.032(2) Uani 1 1 d .
C24 C -0.0050(8) 0.1914(4) 0.5056(7) 0.031(2) Uani 1 1 d .
H406 H -0.0019 0.2253 0.4755 0.037 Uiso 1 1 calc R
C5 C -0.1428(6) 0.2938(4) 0.6697(7) 0.026(2) Uani 1 1 d .
C31 C -0.2348(7) -0.0064(4) 0.2359(6) 0.025(2) Uani 1 1 d .
H404 H -0.2880 -0.0272 0.2013 0.030 Uiso 1 1 calc R
C38 C -0.2603(8) 0.0025(5) 0.6343(7) 0.033(2) Uani 1 1 d .
H403 H -0.2892 0.0176 0.6753 0.040 Uiso 1 1 calc R
C42 C -0.2077(7) -0.0774(4) 0.5655(7) 0.030(2) Uani 1 1 d .
H402 H -0.2016 -0.1168 0.5606 0.036 Uiso 1 1 calc R
C7 C -0.0935(7) 0.3395(4) 0.5540(7) 0.031(2) Uani 1 1 d .
H401 H -0.1081 0.3526 0.4950 0.037 Uiso 1 1 calc R
C25 C -0.0784(8) 0.1514(4) 0.4663(6) 0.032(2) Uani 1 1 d .
H400 H -0.1258 0.1595 0.4121 0.039 Uiso 1 1 calc R
C16 C 0.8053(6) 0.1080(4) 0.8221(6) 0.0218(18) Uani 1 1 d .
C29 C -0.1644(7) -0.0097(4) 0.1078(6) 0.0225(19) Uani 1 1 d .
O9 O -0.3247(6) -0.0739(4) 0.7428(6) 0.055(2) Uani 1 1 d .
C36 C -0.2831(8) -0.0940(5) 0.6893(8) 0.042(3) Uani 1 1 d .
O12 O -0.2245(5) -0.0480(3) 0.0666(4) 0.0259(14) Uani 1 1 d .
O11 O -0.1060(5) 0.0165(3) 0.0731(4) 0.0273(14) Uani 1 1 d .
C15 C 0.8068(7) 0.0496(4) 0.8605(6) 0.0218(19) Uani 1 1 d .
O10 O -0.2687(7) -0.1475(4) 0.6819(5) 0.056(2) Uani 1 1 d .
O6 O 0.8778(5) 0.0167(2) 0.8686(4) 0.0269(15) Uani 1 1 d .
O5 O 0.7314(5) 0.0351(3) 0.8785(5) 0.0356(17) Uani 1 1 d .
O13 O 0.4117(6) 0.2596(4) 0.7640(6) 0.060(2) Uani 1 1 d .

loop_
_atom_site_aniso_label
_atom_site_aniso_U_11
_atom_site_aniso_U_22
_atom_site_aniso_U_33
_atom_site_aniso_U_23
_atom_site_aniso_U_13
_atom_site_aniso_U_12
Cd2 0.0174(3) 0.0129(3) 0.0222(3) 0.0028(2) 0.0089(2) 0.0039(2)
Cd1 0.0149(4) 0.0125(4) 0.0170(4) 0.0000(3) 0.0054(3) 0.0022(3)
Cd3 0.0238(3) 0.0158(3) 0.0253(4) 0.0002(2) 0.0095(3) 0.0011(2)
O4 0.021(3) 0.021(3) 0.038(4) 0.001(3) 0.006(3) 0.006(3)
O3 0.013(3) 0.030(3) 0.034(4) 0.004(3) 0.013(3) 0.001(3)
C8 0.017(4) 0.026(5) 0.025(5) 0.001(4) 0.008(4) 0.004(4)
C9 0.015(4) 0.020(4) 0.041(6) 0.006(4) 0.011(4) 0.001(3)
C12 0.018(4) 0.019(5) 0.059(7) 0.015(4) 0.021(5) 0.006(4)
C13 0.020(5) 0.017(4) 0.055(7) 0.010(4) 0.017(5) 0.006(4)
C14 0.020(5) 0.020(5) 0.050(6) 0.002(4) 0.014(4) -0.002(4)
C10 0.024(5) 0.015(4) 0.057(7) 0.007(4) 0.013(5) 0.004(4)
C11 0.020(5) 0.023(5) 0.059(7) 0.011(5) 0.012(5) 0.004(4)
O1 0.018(3) 0.021(3) 0.042(4) 0.007(3) 0.016(3) 0.002(2)
N1 0.017(4) 0.026(4) 0.070(6) 0.027(4) 0.024(4) 0.010(3)
C20 0.032(5) 0.020(5) 0.050(7) 0.009(4) 0.021(5) 0.006(4)
C19 0.016(4) 0.019(4) 0.043(6) 0.012(4) 0.009(4) 0.001(3)
O2 0.041(4) 0.013(3) 0.027(4) 0.005(3) 0.017(3) 0.006(3)
O8 0.032(4) 0.038(4) 0.028(4) -0.005(3) 0.004(3) -0.011(3)
O7 0.041(4) 0.026(4) 0.039(4) -0.004(3) 0.016(3) -0.009(3)
C2 0.021(4) 0.014(4) 0.029(5) 0.002(3) 0.013(4) 0.005(3)
C1 0.021(4) 0.009(4) 0.042(6) -0.005(4) 0.013(4) 0.007(3)
C23 0.031(5) 0.023(5) 0.028(5) -0.010(4) 0.013(4) -0.003(4)
C3 0.011(4) 0.017(4) 0.040(6) 0.004(4) 0.010(4) 0.005(3)
C21 0.030(5) 0.026(5) 0.028(5) 0.014(4) 0.009(4) 0.004(4)
C22 0.033(5) 0.018(4) 0.040(6) -0.009(4) 0.020(5) -0.002(4)
N2 0.047(5) 0.030(4) 0.011(4) -0.005(3) 0.011(4) -0.014(4)
C40 0.029(5) 0.027(5) 0.019(5) 0.000(4) 0.005(4) -0.010(4)
C30 0.021(4) 0.015(4) 0.025(5) -0.001(3) 0.008(4) 0.003(3)
C32 0.025(5) 0.026(5) 0.026(5) -0.005(4) 0.013(4) -0.007(4)
C4 0.027(5) 0.020(4) 0.030(5) 0.013(4) 0.009(4) 0.007(4)
C35 0.026(5) 0.020(4) 0.018(5) 0.004(3) 0.007(4) 0.000(4)
C28 0.030(5) 0.022(5) 0.032(5) -0.007(4) 0.014(4) 0.003(4)
C27 0.034(5) 0.019(4) 0.027(5) -0.005(4) 0.018(4) -0.003(4)
C39 0.038(5) 0.031(5) 0.019(5) 0.001(4) 0.008(4) -0.002(4)
C18 0.019(4) 0.020(4) 0.036(6) 0.008(4) 0.009(4) 0.001(3)
C41 0.035(5) 0.026(5) 0.028(5) 0.000(4) 0.010(4) -0.002(4)
C33 0.034(5) 0.019(4) 0.015(5) 0.000(3) 0.005(4) -0.002(4)
C26 0.037(5) 0.021(5) 0.032(6) -0.012(4) 0.022(5) -0.009(4)
C34 0.029(5) 0.023(5) 0.021(5) 0.002(4) 0.005(4) -0.006(4)
C17 0.016(4) 0.015(4) 0.038(6) 0.004(4) 0.010(4) 0.003(3)
C6 0.017(4) 0.031(5) 0.040(6) 0.014(4) 0.002(4) 0.002(4)
C37 0.027(5) 0.047(6) 0.017(5) 0.006(4) -0.001(4) -0.012(4)
C24 0.040(6) 0.020(5) 0.036(6) -0.006(4) 0.017(5) -0.009(4)
C5 0.012(4) 0.019(4) 0.048(6) 0.013(4) 0.011(4) 0.007(3)
C31 0.029(5) 0.029(5) 0.017(5) -0.005(4) 0.007(4) -0.004(4)
C38 0.036(6) 0.046(6) 0.019(5) -0.001(4) 0.010(4) -0.003(5)
C42 0.035(5) 0.028(5) 0.028(5) 0.008(4) 0.010(4) -0.005(4)
C7 0.030(5) 0.029(5) 0.030(6) 0.016(4) 0.002(4) 0.001(4)
C25 0.045(6) 0.030(5) 0.015(5) -0.002(4) -0.001(4) -0.005(4)
C16 0.022(4) 0.017(4) 0.022(5) 0.004(3) 0.000(4) 0.001(3)
C29 0.027(5) 0.023(4) 0.017(5) -0.001(4) 0.005(4) 0.005(4)
O9 0.041(5) 0.087(7) 0.045(5) 0.032(5) 0.026(4) 0.013(4)
C36 0.036(6) 0.045(7) 0.042(7) 0.015(5) 0.009(5) -0.007(5)
O12 0.024(3) 0.032(4) 0.022(3) -0.008(3) 0.007(3) -0.006(3)
O11 0.033(4) 0.027(3) 0.028(4) 0.001(3) 0.019(3) 0.001(3)
C15 0.029(5) 0.017(4) 0.016(5) 0.001(3) 0.002(4) -0.004(4)
O10 0.077(6) 0.055(6) 0.028(4) 0.007(4) 0.002(4) -0.036(5)
O6 0.045(4) 0.015(3) 0.012(3) 0.003(2) -0.005(3) 0.002(3)
O5 0.036(4) 0.026(4) 0.038(4) 0.012(3) 0.002(3) -0.009(3)
O13 0.047(5) 0.066(6) 0.063(6) 0.032(5) 0.012(4) 0.020(4)

loop_
_atom_type_symbol
_atom_type_description
_atom_type_scat_dispersion_real
_atom_type_scat_dispersion_imag
_atom_type_scat_source
C C 0.0033 0.0016 'International Tables Vol C Tables 4.2.6.8 and 6.1.1.4'
H H 0.0000 0.0000 'International Tables Vol C Tables 4.2.6.8 and 6.1.1.4'
N N 0.0061 0.0033 'International Tables Vol C Tables 4.2.6.8 and 6.1.1.4'
O O 0.0106 0.0060 'International Tables Vol C Tables 4.2.6.8 and 6.1.1.4'
Cd Cd -0.8075 1.2024 'International Tables Vol C Tables 4.2.6.8 and 6.1.1.4'

loop_
_geom_angle_atom_site_label_1
_geom_angle_atom_site_label_2
_geom_angle_atom_site_label_3
_geom_angle
_geom_angle_site_symmetry_1
_geom_angle_site_symmetry_3
O5 Cd2 O1 126.6(3) 2_656 .
O5 Cd2 O12 100.1(3) 2_656 2
O1 Cd2 O12 119.2(2) . 2
O5 Cd2 O4 90.0(2) 2_656 .
O1 Cd2 O4 124.1(2) . .
O12 Cd2 O4 87.1(2) 2 .
O5 Cd2 O3 141.8(2) 2_656 .
O1 Cd2 O3 75.1(2) . .
O12 Cd2 O3 91.7(2) 2 .
O4 Cd2 O3 54.3(2) . .
O5 Cd2 O9 83.9(3) 2_656 2_556
O1 Cd2 O9 68.9(3) . 2_556
O12 Cd2 O9 163.0(2) 2 2_556
O4 Cd2 O9 76.3(2) . 2_556
O3 Cd2 O9 75.5(2) . 2_556
O11 Cd1 O11 180.000(1) 2 4_566
O11 Cd1 O2 88.3(2) 2 .
O11 Cd1 O2 91.7(2) 4_566 .
O11 Cd1 O2 91.7(2) 2 3_566
O11 Cd1 O2 88.3(2) 4_566 3_566
O2 Cd1 O2 180.0(3) . 3_566
O11 Cd1 O6 92.0(3) 2 4_465
O11 Cd1 O6 88.0(3) 4_566 4_465
O2 Cd1 O6 91.2(2) . 4_465
O2 Cd1 O6 88.8(2) 3_566 4_465
O11 Cd1 O6 88.0(3) 2 2_656
O11 Cd1 O6 92.0(3) 4_566 2_656
O2 Cd1 O6 88.8(2) . 2_656
O2 Cd1 O6 91.2(2) 3_566 2_656
O6 Cd1 O6 180.000(1) 4_465 2_656
O10 Cd3 O13 93.4(3) 2_556 .
O10 Cd3 O3 121.4(3) 2_556 .
O13 Cd3 O3 95.1(3) . .
O10 Cd3 O7 136.9(3) 2_556 .
O13 Cd3 O7 114.1(3) . .
O3 Cd3 O7 89.9(2) . .
O10 Cd3 O1 79.1(3) 2_556 .
O13 Cd3 O1 163.9(3) . .
O3 Cd3 O1 77.2(2) . .
O7 Cd3 O1 80.4(2) . .
O10 Cd3 O8 97.4(3) 2_556 .
O13 Cd3 O8 86.3(3) . .
O3 Cd3 O8 140.9(2) . .
O7 Cd3 O8 54.8(2) . .
O1 Cd3 O8 108.7(2) . .
O10 Cd3 C22 117.4(3) 2_556 .
O13 Cd3 C22 102.3(3) . .
O3 Cd3 C22 117.0(3) . .
O7 Cd3 C22 28.0(3) . .
O1 Cd3 C22 93.9(3) . .
O8 Cd3 C22 26.9(3) . .
C8 O4 Cd2 96.7(5) . .
C8 O3 Cd3 130.2(6) . .
C8 O3 Cd2 87.7(5) . .
Cd3 O3 Cd2 96.5(2) . .
O4 C8 O3 120.9(8) . .
O4 C8 C9 120.1(8) . .
O3 C8 C9 119.0(8) . .
C14 C9 C10 118.9(8) . .
C14 C9 C8 121.3(8) . .
C10 C9 C8 119.8(8) . .
C11 C12 C13 119.9(8) . .
C11 C12 N1 119.3(9) . .
C13 C12 N1 120.8(8) . .
C14 C13 C12 119.8(9) . .
C14 C13 H47 120.1 . .
C12 C13 H47 120.1 . .
C9 C14 C13 120.7(9) . .
C9 C14 H50 119.7 . .
C13 C14 H50 119.7 . .
C11 C10 C9 120.1(9) . .
C11 C10 H71 120.0 . .
C9 C10 H71 120.0 . .
C12 C11 C10 120.4(9) . .
C12 C11 H78 119.8 . .
C10 C11 H78 119.8 . .
C1 O1 Cd2 110.4(6) . .
C1 O1 Cd3 133.2(5) . .
Cd2 O1 Cd3 103.0(2) . .
C19 N1 C5 121.7(7) . 1_655
C19 N1 C12 120.6(7) . .
C5 N1 C12 117.3(7) 1_655 .
C21 C20 C19 119.8(9) . .
C21 C20 H102 120.1 . .
C19 C20 H102 120.1 . .
C18 C19 N1 121.6(8) . .
C18 C19 C20 119.4(8) . .
N1 C19 C20 119.0(8) . .
C1 O2 Cd1 123.1(5) . .
C22 O8 Cd3 90.0(6) . .
C22 O7 Cd3 93.8(6) . .
C7 C2 C3 118.7(8) . .
C7 C2 C1 118.8(8) . .
C3 C2 C1 122.5(8) . .
O2 C1 O1 121.4(8) . .
O2 C1 C2 121.5(8) . .
O1 C1 C2 117.1(8) . .
C28 C23 C24 118.7(9) . .
C28 C23 C22 120.7(9) . .
C24 C23 C22 120.6(9) . .
C4 C3 C2 120.4(8) . .
C4 C3 H204 119.8 . .
C2 C3 H204 119.8 . .
C20 C21 C16 121.1(9) . .
C20 C21 H202 119.4 . .
C16 C21 H202 119.4 . .
O8 C22 O7 121.0(9) . .
O8 C22 C23 120.5(9) . .
O7 C22 C23 118.5(9) . .
O8 C22 Cd3 63.1(5) . .
O7 C22 Cd3 58.2(5) . .
C23 C22 Cd3 173.0(7) . .
C33 N2 C40 120.3(7) . .
C33 N2 C26 118.6(7) . .
C40 N2 C26 118.0(7) . .
C39 C40 C41 121.0(9) . .
C39 C40 N2 119.3(8) . .
C41 C40 N2 119.8(9) . .
C35 C30 C31 117.6(8) . .
C35 C30 C29 120.8(8) . .
C31 C30 C29 121.6(8) . .
C31 C32 C33 119.3(8) . .
C31 C32 H310 120.3 . .
C33 C32 H310 120.3 . .
C5 C4 C3 119.7(9) . .
C5 C4 H309 120.2 . .
C3 C4 H309 120.2 . .
C34 C35 C30 121.6(9) . .
C34 C35 H308 119.2 . .
C30 C35 H308 119.2 . .
C23 C28 C27 121.0(9) . .
C23 C28 H307 119.5 . .
C27 C28 H307 119.5 . .
C26 C27 C28 120.0(9) . .
C26 C27 H306 120.0 . .
C28 C27 H306 120.0 . .
C40 C39 C38 119.5(9) . .
C40 C39 H305 120.3 . .
C38 C39 H305 120.3 . .
C19 C18 C17 119.5(8) . .
C19 C18 H304 120.3 . .
C17 C18 H304 120.3 . .
C40 C41 C42 118.9(9) . .
C40 C41 H303 120.6 . .
C42 C41 H303 120.6 . .
C34 C33 C32 119.3(8) . .
C34 C33 N2 121.6(8) . .
C32 C33 N2 119.0(8) . .
C27 C26 C25 120.3(9) . .
C27 C26 N2 120.6(8) . .
C25 C26 N2 119.2(9) . .
C35 C34 C33 120.5(9) . .
C35 C34 H300 119.8 . .
C33 C34 H300 119.8 . .
C18 C17 C16 120.9(8) . .
C18 C17 H510 119.6 . .
C16 C17 H510 119.6 . .
C7 C6 C5 119.5(9) . .
C7 C6 H408 120.3 . .
C5 C6 H408 120.3 . .
C38 C37 C42 118.8(9) . .
C38 C37 C36 120.9(10) . .
C42 C37 C36 120.2(10) . .
C23 C24 C25 121.0(9) . .
C23 C24 H406 119.5 . .
C25 C24 H406 119.5 . .
C4 C5 C6 119.8(8) . .
C4 C5 N1 120.7(9) . 1_455
C6 C5 N1 119.5(8) . 1_455
C32 C31 C30 121.6(9) . .
C32 C31 H404 119.2 . .
C30 C31 H404 119.2 . .
C37 C38 C39 121.2(10) . .
C37 C38 H403 119.4 . .
C39 C38 H403 119.4 . .
C41 C42 C37 120.7(9) . .
C41 C42 H402 119.7 . .
C37 C42 H402 119.7 . .
C6 C7 C2 122.0(9) . .
C6 C7 H401 119.0 . .
C2 C7 H401 119.0 . .
C26 C25 C24 118.9(9) . .
C26 C25 H400 120.6 . .
C24 C25 H400 120.6 . .
C21 C16 C17 118.8(8) . .
C21 C16 C15 119.9(8) . .
C17 C16 C15 121.2(8) . .
O12 C29 O11 123.7(8) . .
O12 C29 C30 119.8(8) . .
O11 C29 C30 116.5(8) . .
C36 O9 Cd2 127.2(7) . 2_546
O9 C36 O10 123.3(10) . .
O9 C36 C37 119.7(11) . .
O10 C36 C37 117.0(11) . .
C29 O12 Cd2 115.7(6) . 2_545
C29 O11 Cd1 141.4(6) . 2_545
O5 C15 O6 123.3(8) . .
O5 C15 C16 115.6(8) . .
O6 C15 C16 121.0(8) . .
C36 O10 Cd3 108.9(7) . 2_546
C15 O6 Cd1 125.3(6) . 2_646
C15 O5 Cd2 105.2(6) . 2_646

loop_
_geom_bond_atom_site_label_1
_geom_bond_atom_site_label_2
_geom_bond_distance
_geom_bond_site_symmetry_2
Cd2 O5 2.197(7) 2_656
Cd2 O1 2.231(6) .
Cd2 O12 2.251(6) 2
Cd2 O4 2.336(6) .
Cd2 O3 2.508(6) .
Cd2 O9 2.644(9) 2_556
Cd1 O11 2.198(6) 2
Cd1 O11 2.198(6) 4_566
Cd1 O2 2.258(6) .
Cd1 O2 2.258(6) 3_566
Cd1 O6 2.292(6) 4_465
Cd1 O6 2.292(6) 2_656
Cd3 O10 2.230(8) 2_556
Cd3 O13 2.271(8) .
Cd3 O3 2.294(6) .
Cd3 O7 2.310(7) .
Cd3 O1 2.348(6) .
Cd3 O8 2.418(7) .
Cd3 C22 2.712(9) .
O4 C8 1.253(11) .
O3 C8 1.293(11) .
C8 C9 1.472(12) .
C9 C14 1.381(13) .
C9 C10 1.402(13) .
C12 C11 1.375(13) .
C12 C13 1.387(14) .
C12 N1 1.438(11) .
C13 C14 1.383(13) .
C13 H47 0.9300 .
C14 H50 0.9300 .
C10 C11 1.379(13) .
C10 H71 0.9300 .
C11 H78 0.9300 .
O1 C1 1.301(11) .
N1 C19 1.402(11) .
N1 C5 1.414(11) 1_655
C20 C21 1.365(13) .
C20 C19 1.422(14) .
C20 H102 0.9300 .
C19 C18 1.385(13) .
O2 C1 1.229(11) .
O8 C22 1.227(12) .
O7 C22 1.277(12) .
C2 C7 1.387(13) .
C2 C3 1.393(13) .
C2 C1 1.476(12) .
C23 C28 1.374(14) .
C23 C24 1.391(14) .
C23 C22 1.508(13) .
C3 C4 1.386(13) .
C3 H204 0.9300 .
C21 C16 1.389(13) .
C21 H202 0.9300 .
N2 C33 1.429(11) .
N2 C40 1.438(12) .
N2 C26 1.440(12) .
C40 C39 1.382(14) .
C40 C41 1.385(13) .
C30 C35 1.383(13) .
C30 C31 1.392(13) .
C30 C29 1.468(12) .
C32 C31 1.382(13) .
C32 C33 1.398(13) .
C32 H310 0.9300 .
C4 C5 1.383(13) .
C4 H309 0.9300 .
C35 C34 1.374(13) .
C35 H308 0.9300 .
C28 C27 1.399(13) .
C28 H307 0.9300 .
C27 C26 1.374(14) .
C27 H306 0.9300 .
C39 C38 1.404(14) .
C39 H305 0.9300 .
C18 C17 1.393(12) .
C18 H304 0.9300 .
C41 C42 1.397(13) .
C41 H303 0.9300 .
C33 C34 1.376(13) .
C26 C25 1.388(14) .
C34 H300 0.9300 .
C17 C16 1.399(13) .
C17 H510 0.9300 .
C6 C7 1.347(14) .
C6 C5 1.409(14) .
C6 H408 0.9300 .
C37 C38 1.360(15) .
C37 C42 1.417(15) .
C37 C36 1.481(14) .
C24 C25 1.407(14) .
C24 H406 0.9300 .
C5 N1 1.414(11) 1_455
C31 H404 0.9300 .
C38 H403 0.9300 .
C42 H402 0.9300 .
C7 H401 0.9300 .
C25 H400 0.9300 .
C16 C15 1.488(12) .
C29 O12 1.277(11) .
C29 O11 1.283(11) .
O9 C36 1.254(15) .
O9 Cd2 2.644(9) 2_546
C36 O10 1.280(15) .
O12 Cd2 2.251(6) 2_545
O11 Cd1 2.198(6) 2_545
C15 O5 1.249(11) .
C15 O6 1.257(11) .
O10 Cd3 2.230(8) 2_546
O6 Cd1 2.292(6) 2_646
O5 Cd2 2.197(7) 2_646

loop_
_platon_squeeze_void_nr
_platon_squeeze_void_average_x
_platon_squeeze_void_average_y
_platon_squeeze_void_average_z
_platon_squeeze_void_volume
_platon_squeeze_void_count_electrons
_platon_squeeze_void_content
1 -0.500 0.788 0.091 1783 544 ' '
